data_4112625
loop_
_publ_author_name
'Jason J. Shiers'
'Michael Shipman'
'Jerome F. Hayes'
'Alexandra M. Z. Slawin'

_publ_section_title
;
 Rare Example of Nucleophilic Substitution at Vinylic Carbon with
 Inversion: Mechanism of Methyleneaziridine Formation by Sodium Amide
 Induced Ring Closure Revisited
;
_journal_name_full 'Journal of the American Chemical Society'
_journal_page_first 6868
_journal_page_last 6869
_journal_paper_doi 10.1021/ja0482684
_journal_volume 126
_journal_year 2004
_chemical_formula_moiety 'C24 H23 N O'
_chemical_formula_sum 'C24 H23 N O'
_chemical_formula_weight 341.43
_space_group_IT_number 14
_symmetry_cell_setting monoclinic
_symmetry_space_group_name_Hall '-P 2ybc'
_symmetry_space_group_name_H-M 'P 1 21/c 1'
_atom_sites_solution_hydrogens geom
_atom_sites_solution_primary direct
_atom_sites_solution_secondary difmap
_audit_creation_method SHELXL-97
_cell_angle_alpha 90.00
_cell_angle_beta 94.321(2)
_cell_angle_gamma 90.00
_cell_formula_units_Z 4
_cell_length_a 7.4715(8)
_cell_length_b 11.4568(12)
_cell_length_c 21.543(2)
_cell_measurement_reflns_used 418
_cell_measurement_temperature 125(2)
_cell_measurement_theta_max 28
_cell_measurement_theta_min 12
_cell_volume 1838.8(3)
_computing_cell_refinement 'Bruker SMART'
_computing_data_collection 'Bruker SMART'
_computing_data_reduction 'Bruker SHELXTL'
_computing_molecular_graphics 'Bruker SHELXTL'
_computing_publication_material 'Bruker SHELXTL'
_computing_structure_refinement 'SHELXL-97 (Sheldrick, 1997)'
_computing_structure_solution 'SHELXS-97 (Sheldrick, 1990)'
_diffrn_ambient_temperature 125(2)
_diffrn_detector_area_resol_mean 0.83
_diffrn_measured_fraction_theta_full 0.981
_diffrn_measured_fraction_theta_max 0.981
_diffrn_measurement_device_type 'CCD area detector'
_diffrn_measurement_method 'phi and omega scans'
_diffrn_radiation_monochromator graphite
_diffrn_radiation_source 'fine-focus sealed tube'
_diffrn_radiation_type MoK\a
_diffrn_radiation_wavelength 0.71073
_diffrn_reflns_av_R_equivalents 0.0134
_diffrn_reflns_av_sigmaI/netI 0.0113
_diffrn_reflns_limit_h_max 8
_diffrn_reflns_limit_h_min -8
_diffrn_reflns_limit_k_max 13
_diffrn_reflns_limit_k_min -11
_diffrn_reflns_limit_l_max 25
_diffrn_reflns_limit_l_min -25
_diffrn_reflns_number 11001
_diffrn_reflns_theta_full 25.37
_diffrn_reflns_theta_max 25.37
_diffrn_reflns_theta_min 2.01
_exptl_absorpt_coefficient_mu 0.074
_exptl_absorpt_correction_T_max 1.00000
_exptl_absorpt_correction_T_min 0.922447
_exptl_absorpt_correction_type multi-scan
_exptl_crystal_colour colourless
_exptl_crystal_density_diffrn 1.233
_exptl_crystal_description prism
_exptl_crystal_F_000 728
_exptl_crystal_size_max .1
_exptl_crystal_size_mid .1
_exptl_crystal_size_min .1
_refine_diff_density_max 0.270
_refine_diff_density_min -0.181
_refine_diff_density_rms 0.031
_refine_ls_extinction_coef 0.0091(13)
_refine_ls_extinction_expression Fc^*^=kFc[1+0.001xFc^2^\l^3^/sin(2\q)]^-1/4^
_refine_ls_extinction_method SHELXL
_refine_ls_goodness_of_fit_ref 1.037
_refine_ls_hydrogen_treatment mixed
_refine_ls_matrix_type full
_refine_ls_number_parameters 241
_refine_ls_number_reflns 3304
_refine_ls_number_restraints 1
_refine_ls_restrained_S_all 1.037
_refine_ls_R_factor_all 0.0383
_refine_ls_R_factor_gt 0.0331
_refine_ls_shift/su_max 0.001
_refine_ls_shift/su_mean 0.000
_refine_ls_structure_factor_coef Fsqd
_refine_ls_weighting_details 'calc w=1/[\s^2^(Fo^2^)+(0.0391P)^2^+0.5760P] where P=(Fo^2^+2Fc^2^)/3'
_refine_ls_weighting_scheme calc
_refine_ls_wR_factor_gt 0.0788
_refine_ls_wR_factor_ref 0.0821
_reflns_number_gt 2932
_reflns_number_total 3304
_reflns_threshold_expression >2sigma(I)
_cod_data_source_file ja0482684si20040326_071710.cif
_cod_data_source_block 4
_cod_depositor_comments
;
The following automatic conversions were performed:

'_exptl_absorpt_correction_type' value 'MULTISCAN' changed to
'multi-scan' according to the built-in table from CIF Core dictionary
named 'cif_core.dic' version 2.4.1 from 2010-06-29.

Automatic conversion script
Id: cif_fix_values 1715 2011-07-08 13:25:40Z adriana 
;
_cod_database_code 4112625

loop_
_symmetry_equiv_pos_as_xyz
'x, y, z'
'-x, y+1/2, -z+1/2'
'-x, -y, -z'
'x, -y-1/2, z-1/2'

loop_
_atom_site_label
_atom_site_type_symbol
_atom_site_fract_x
_atom_site_fract_y
_atom_site_fract_z
_atom_site_U_iso_or_equiv
_atom_site_adp_type
_atom_site_occupancy
_atom_site_symmetry_multiplicity
_atom_site_calc_flag
_atom_site_refinement_flags
N1 N -0.14942(12) 0.86698(8) 0.49733(4) 0.0200(2) Uani 1 1 d .
C2 C -0.06990(14) 0.75426(9) 0.47598(5) 0.0203(2) Uani 1 1 d .
H2A H -0.1375 0.6813 0.4843 0.024 Uiso 1 1 calc R
C3 C -0.15958(14) 0.83692(10) 0.43339(5) 0.0211(2) Uani 1 1 d .
C4 C -0.31717(14) 0.86033(11) 0.53009(5) 0.0239(3) Uani 1 1 d .
H4A H -0.3873 0.7911 0.5153 0.029 Uiso 1 1 calc R
H4B H -0.3910 0.9306 0.5203 0.029 Uiso 1 1 calc R
C5 C -0.27588(14) 0.85196(10) 0.59936(5) 0.0219(2) Uani 1 1 d .
C6 C -0.33506(16) 0.75821(11) 0.63287(6) 0.0272(3) Uani 1 1 d .
H6A H -0.4038 0.6983 0.6120 0.033 Uiso 1 1 calc R
C7 C -0.29465(18) 0.75105(11) 0.69688(6) 0.0324(3) Uani 1 1 d .
H7A H -0.3359 0.6864 0.7194 0.039 Uiso 1 1 calc R
C8 C -0.19466(18) 0.83775(11) 0.72784(6) 0.0315(3) Uani 1 1 d .
H8A H -0.1662 0.8325 0.7715 0.038 Uiso 1 1 calc R
C9 C -0.13605(16) 0.93265(11) 0.69453(6) 0.0288(3) Uani 1 1 d .
H9A H -0.0679 0.9927 0.7155 0.035 Uiso 1 1 calc R
C10 C -0.17662(15) 0.93981(10) 0.63099(5) 0.0241(3) Uani 1 1 d .
H10A H -0.1366 1.0051 0.6086 0.029 Uiso 1 1 calc R
C12 C 0.13715(14) 0.74589(9) 0.48312(5) 0.0193(2) Uani 1 1 d .
O12 O 0.20892(10) 0.86049(7) 0.49290(4) 0.02173(19) Uani 1 1 d D
H12O H 0.1096(14) 0.9088(12) 0.5054(7) 0.052(5) Uiso 1 1 d D
C13 C 0.19712(14) 0.69871(10) 0.42171(5) 0.0199(2) Uani 1 1 d .
C14 C 0.31827(15) 0.76022(10) 0.38831(5) 0.0241(3) Uani 1 1 d .
H14A H 0.3705 0.8301 0.4050 0.029 Uiso 1 1 calc R
C15 C 0.36369(16) 0.72035(11) 0.33067(6) 0.0291(3) Uani 1 1 d .
H15A H 0.4457 0.7636 0.3081 0.035 Uiso 1 1 calc R
C16 C 0.29030(16) 0.61806(12) 0.30594(5) 0.0309(3) Uani 1 1 d .
H16A H 0.3210 0.5913 0.2664 0.037 Uiso 1 1 calc R
C17 C 0.17159(16) 0.55490(11) 0.33934(6) 0.0288(3) Uani 1 1 d .
H17A H 0.1225 0.4839 0.3229 0.035 Uiso 1 1 calc R
C18 C 0.12436(15) 0.59499(10) 0.39654(5) 0.0241(3) Uani 1 1 d .
H18A H 0.0418 0.5517 0.4189 0.029 Uiso 1 1 calc R
C19 C 0.19832(14) 0.67069(10) 0.53998(5) 0.0198(2) Uani 1 1 d .
C20 C 0.29982(14) 0.56942(10) 0.53644(5) 0.0221(2) Uani 1 1 d .
H20A H 0.3313 0.5423 0.4970 0.026 Uiso 1 1 calc R
C21 C 0.35587(15) 0.50740(10) 0.59008(6) 0.0253(3) Uani 1 1 d .
H21A H 0.4251 0.4384 0.5870 0.030 Uiso 1 1 calc R
C22 C 0.31127(15) 0.54569(11) 0.64779(6) 0.0268(3) Uani 1 1 d .
H22A H 0.3497 0.5033 0.6843 0.032 Uiso 1 1 calc R
C23 C 0.20985(15) 0.64662(11) 0.65194(5) 0.0269(3) Uani 1 1 d .
H23A H 0.1789 0.6736 0.6914 0.032 Uiso 1 1 calc R
C24 C 0.15358(15) 0.70824(10) 0.59849(5) 0.0239(3) Uani 1 1 d .
H24A H 0.0837 0.7769 0.6018 0.029 Uiso 1 1 calc R
C25 C -0.22043(15) 0.87413(11) 0.37796(5) 0.0246(3) Uani 1 1 d .
H25A H -0.1970 0.8277 0.3430 0.030 Uiso 1 1 calc R
C26 C -0.32422(16) 0.98496(11) 0.36643(6) 0.0286(3) Uani 1 1 d .
H26A H -0.3467 1.0211 0.4063 0.043 Uiso 1 1 calc R
H26B H -0.4389 0.9675 0.3432 0.043 Uiso 1 1 calc R
H26C H -0.2549 1.0387 0.3422 0.043 Uiso 1 1 calc R

loop_
_atom_site_aniso_label
_atom_site_aniso_U_11
_atom_site_aniso_U_22
_atom_site_aniso_U_33
_atom_site_aniso_U_23
_atom_site_aniso_U_13
_atom_site_aniso_U_12
N1 0.0178(4) 0.0215(5) 0.0206(5) 0.0006(4) 0.0014(4) 0.0029(4)
C2 0.0193(5) 0.0193(5) 0.0220(6) -0.0016(4) 0.0010(4) -0.0001(4)
C3 0.0169(5) 0.0237(6) 0.0228(6) -0.0024(4) 0.0016(4) -0.0006(4)
C4 0.0170(5) 0.0296(6) 0.0251(6) 0.0006(5) 0.0022(4) 0.0026(4)
C5 0.0163(5) 0.0246(6) 0.0251(6) -0.0008(4) 0.0042(4) 0.0041(4)
C6 0.0267(6) 0.0255(6) 0.0302(6) -0.0027(5) 0.0072(5) -0.0025(5)
C7 0.0420(7) 0.0273(6) 0.0292(7) 0.0037(5) 0.0115(6) -0.0023(5)
C8 0.0413(7) 0.0320(7) 0.0218(6) 0.0003(5) 0.0051(5) 0.0032(5)
C9 0.0319(6) 0.0263(6) 0.0279(6) -0.0040(5) 0.0017(5) -0.0002(5)
C10 0.0245(6) 0.0217(6) 0.0265(6) 0.0019(5) 0.0049(5) 0.0014(4)
C12 0.0180(5) 0.0172(5) 0.0225(6) -0.0002(4) 0.0005(4) 0.0000(4)
O12 0.0200(4) 0.0178(4) 0.0273(4) -0.0015(3) 0.0011(3) -0.0014(3)
C13 0.0173(5) 0.0215(5) 0.0204(5) 0.0019(4) -0.0015(4) 0.0045(4)
C14 0.0232(6) 0.0235(6) 0.0254(6) 0.0023(5) 0.0017(4) 0.0019(4)
C15 0.0273(6) 0.0341(7) 0.0264(6) 0.0049(5) 0.0062(5) 0.0036(5)
C16 0.0300(6) 0.0422(7) 0.0202(6) -0.0036(5) 0.0001(5) 0.0088(5)
C17 0.0270(6) 0.0314(7) 0.0269(6) -0.0072(5) -0.0045(5) 0.0031(5)
C18 0.0213(5) 0.0254(6) 0.0252(6) -0.0007(5) -0.0004(4) -0.0002(4)
C19 0.0160(5) 0.0212(6) 0.0222(6) 0.0009(4) 0.0002(4) -0.0030(4)
C20 0.0196(5) 0.0220(6) 0.0245(6) -0.0002(4) 0.0011(4) -0.0005(4)
C21 0.0219(6) 0.0217(6) 0.0320(6) 0.0048(5) -0.0003(5) 0.0006(4)
C22 0.0223(6) 0.0301(6) 0.0277(6) 0.0096(5) -0.0016(5) -0.0037(5)
C23 0.0245(6) 0.0346(7) 0.0217(6) 0.0007(5) 0.0030(4) -0.0020(5)
C24 0.0214(5) 0.0248(6) 0.0257(6) -0.0007(5) 0.0019(4) 0.0013(5)
C25 0.0222(6) 0.0298(6) 0.0215(6) -0.0012(5) 0.0004(4) 0.0000(5)
C26 0.0275(6) 0.0323(7) 0.0255(6) 0.0037(5) -0.0021(5) 0.0015(5)

loop_
_atom_type_symbol
_atom_type_description
_atom_type_scat_dispersion_real
_atom_type_scat_dispersion_imag
_atom_type_scat_source
C C 0.0033 0.0016 'International Tables Vol C Tables 4.2.6.8 and 6.1.1.4'
H H 0.0000 0.0000 'International Tables Vol C Tables 4.2.6.8 and 6.1.1.4'
N N 0.0061 0.0033 'International Tables Vol C Tables 4.2.6.8 and 6.1.1.4'
O O 0.0106 0.0060 'International Tables Vol C Tables 4.2.6.8 and 6.1.1.4'

loop_
_geom_angle_atom_site_label_1
_geom_angle_atom_site_label_2
_geom_angle_atom_site_label_3
_geom_angle
C3 N1 C4 117.65(9)
C3 N1 C2 59.25(7)
C4 N1 C2 117.83(9)
C3 C2 N1 57.22(7)
C3 C2 C12 121.04(9)
N1 C2 C12 115.92(9)
C3 C2 H2A 116.4
N1 C2 H2A 116.4
C12 C2 H2A 116.4
C25 C3 N1 142.48(11)
C25 C3 C2 153.99(11)
N1 C3 C2 63.53(7)
N1 C4 C5 110.93(9)
N1 C4 H4A 109.5
C5 C4 H4A 109.5
N1 C4 H4B 109.5
C5 C4 H4B 109.5
H4A C4 H4B 108.0
C6 C5 C10 118.89(11)
C6 C5 C4 121.12(11)
C10 C5 C4 119.98(10)
C5 C6 C7 120.55(11)
C5 C6 H6A 119.7
C7 C6 H6A 119.7
C8 C7 C6 120.28(11)
C8 C7 H7A 119.9
C6 C7 H7A 119.9
C7 C8 C9 119.46(12)
C7 C8 H8A 120.3
C9 C8 H8A 120.3
C10 C9 C8 120.21(11)
C10 C9 H9A 119.9
C8 C9 H9A 119.9
C9 C10 C5 120.61(11)
C9 C10 H10A 119.7
C5 C10 H10A 119.7
O12 C12 C13 108.78(9)
O12 C12 C19 108.16(8)
C13 C12 C19 113.74(9)
O12 C12 C2 108.63(8)
C13 C12 C2 107.01(9)
C19 C12 C2 110.41(9)
C12 O12 H12O 106.1(10)
C14 C13 C18 118.63(10)
C14 C13 C12 120.93(10)
C18 C13 C12 120.37(10)
C15 C14 C13 120.58(11)
C15 C14 H14A 119.7
C13 C14 H14A 119.7
C16 C15 C14 120.42(11)
C16 C15 H15A 119.8
C14 C15 H15A 119.8
C15 C16 C17 119.51(11)
C15 C16 H16A 120.2
C17 C16 H16A 120.2
C18 C17 C16 120.27(12)
C18 C17 H17A 119.9
C16 C17 H17A 119.9
C17 C18 C13 120.58(11)
C17 C18 H18A 119.7
C13 C18 H18A 119.7
C20 C19 C24 118.37(10)
C20 C19 C12 123.61(10)
C24 C19 C12 117.99(10)
C19 C20 C21 120.70(11)
C19 C20 H20A 119.7
C21 C20 H20A 119.7
C22 C21 C20 120.41(11)
C22 C21 H21A 119.8
C20 C21 H21A 119.8
C21 C22 C23 119.45(11)
C21 C22 H22A 120.3
C23 C22 H22A 120.3
C24 C23 C22 120.15(11)
C24 C23 H23A 119.9
C22 C23 H23A 119.9
C23 C24 C19 120.92(11)
C23 C24 H24A 119.5
C19 C24 H24A 119.5
C3 C25 C26 124.31(11)
C3 C25 H25A 117.8
C26 C25 H25A 117.8
C25 C26 H26A 109.5
C25 C26 H26B 109.5
H26A C26 H26B 109.5
C25 C26 H26C 109.5
H26A C26 H26C 109.5
H26B C26 H26C 109.5

loop_
_geom_bond_atom_site_label_1
_geom_bond_atom_site_label_2
_geom_bond_distance
N1 C3 1.4161(14)
N1 C4 1.4860(13)
N1 C2 1.5078(14)
C2 C3 1.4474(16)
C2 C12 1.5460(15)
C2 H2A 1.0000
C3 C25 1.3163(16)
C4 C5 1.5040(16)
C4 H4A 0.9900
C4 H4B 0.9900
C5 C6 1.3851(17)
C5 C10 1.3967(16)
C6 C7 1.3916(18)
C6 H6A 0.9500
C7 C8 1.3837(19)
C7 H7A 0.9500
C8 C9 1.3914(18)
C8 H8A 0.9500
C9 C10 1.3819(17)
C9 H9A 0.9500
C10 H10A 0.9500
C12 O12 1.4279(13)
C12 C13 1.5271(15)
C12 C19 1.5387(15)
O12 H12O 0.9797(10)
C13 C14 1.3900(16)
C13 C18 1.3989(16)
C14 C15 1.3889(17)
C14 H14A 0.9500
C15 C16 1.3834(19)
C15 H15A 0.9500
C16 C17 1.3872(18)
C16 H16A 0.9500
C17 C18 1.3854(17)
C17 H17A 0.9500
C18 H18A 0.9500
C19 C20 1.3914(16)
C19 C24 1.3960(16)
C20 C21 1.3938(16)
C20 H20A 0.9500
C21 C22 1.3825(17)
C21 H21A 0.9500
C22 C23 1.3891(17)
C22 H22A 0.9500
C23 C24 1.3886(17)
C23 H23A 0.9500
C24 H24A 0.9500
C25 C26 1.4987(17)
C25 H25A 0.9500
C26 H26A 0.9800
C26 H26B 0.9800
C26 H26C 0.9800

loop_
_geom_hbond_atom_site_label_D
_geom_hbond_atom_site_label_H
_geom_hbond_atom_site_label_A
_geom_hbond_distance_DH
_geom_hbond_distance_HA
_geom_hbond_distance_DA
_geom_hbond_angle_DHA
_geom_hbond_site_symmetry_A
O12 H12O N1 0.9797(10) 1.989(13) 2.6872(12) 126.3(12) .
O12 H12O N1 0.9797(10) 2.587(14) 3.1631(12) 117.7(11) 3_576

loop_
_geom_torsion_atom_site_label_1
_geom_torsion_atom_site_label_2
_geom_torsion_atom_site_label_3
_geom_torsion_atom_site_label_4
_geom_torsion
C4 N1 C2 C3 107.25(10)
C3 N1 C2 C12 111.65(10)
C4 N1 C2 C12 -141.10(10)
C4 N1 C3 C25 72.01(19)
C2 N1 C3 C25 179.56(18)
C4 N1 C3 C2 -107.54(10)
N1 C2 C3 C25 -179.4(3)
C12 C2 C3 C25 77.9(3)
C12 C2 C3 N1 -102.67(11)
C3 N1 C4 C5 159.65(9)
C2 N1 C4 C5 91.75(11)
N1 C4 C5 C6 -121.39(11)
N1 C4 C5 C10 58.75(13)
C10 C5 C6 C7 -0.68(17)
C4 C5 C6 C7 179.46(11)
C5 C6 C7 C8 0.01(19)
C6 C7 C8 C9 0.52(19)
C7 C8 C9 C10 -0.36(19)
C8 C9 C10 C5 -0.32(17)
C6 C5 C10 C9 0.84(16)
C4 C5 C10 C9 -179.30(10)
C3 C2 C12 O12 49.99(13)
N1 C2 C12 O12 -15.81(12)
C3 C2 C12 C13 -67.30(12)
N1 C2 C12 C13 -133.09(9)
C3 C2 C12 C19 168.44(10)
N1 C2 C12 C19 102.64(10)
O12 C12 C13 C14 6.30(13)
C19 C12 C13 C14 -114.31(11)
C2 C12 C13 C14 123.48(11)
O12 C12 C13 C18 -170.71(9)
C19 C12 C13 C18 68.68(13)
C2 C12 C13 C18 -53.52(13)
C18 C13 C14 C15 1.04(16)
C12 C13 C14 C15 -176.02(10)
C13 C14 C15 C16 -0.67(18)
C14 C15 C16 C17 -0.43(18)
C15 C16 C17 C18 1.14(18)
C16 C17 C18 C13 -0.77(18)
C14 C13 C18 C17 -0.33(16)
C12 C13 C18 C17 176.75(10)
O12 C12 C19 C20 -120.55(11)
C13 C12 C19 C20 0.41(15)
C2 C12 C19 C20 120.71(11)
O12 C12 C19 C24 57.56(12)
C13 C12 C19 C24 178.51(10)
C2 C12 C19 C24 -61.18(13)
C24 C19 C20 C21 -0.24(16)
C12 C19 C20 C21 177.86(10)
C19 C20 C21 C22 0.02(17)
C20 C21 C22 C23 0.04(17)
C21 C22 C23 C24 0.14(17)
C22 C23 C24 C19 -0.38(17)
C20 C19 C24 C23 0.42(17)
C12 C19 C24 C23 -177.78(10)
N1 C3 C25 C26 -1.9(2)
C2 C3 C25 C26 177.2(2)
